data_2223466
loop_
_publ_author_name
'Espinosa Leija, Armando'
'Bern\`es, Sylvain'
'Hern\'andez, Guadalupe'
'Sharma, Pankaj'
'Pe\~na, Ulises'
'Guti\'errez, Ren\'e'

_publ_section_title
;
 1,4-Bis{(+)-(<i>S</i>)-[1-(1-naphthyl)ethyl]iminomethyl}benzene
;
_journal_coeditor_code LH2874
_journal_issue 10
_journal_name_full 'Acta Crystallographica Section E'
_journal_page_first o2317
_journal_paper_doi 10.1107/S1600536809033455
_journal_volume 65
_journal_year 2009
_chemical_formula_iupac 'C32 H28 N2'
_chemical_formula_moiety 'C32 H28 N2'
_chemical_formula_sum 'C32 H28 N2'
_chemical_formula_weight 440.56
_chemical_melting_point 438
_chemical_name_systematic
;
1,4-Bis{(+)-(<i>S</i>)-[1-(1-naphthyl)ethyl]iminomethyl}benzene
;
_space_group_IT_number 19
_symmetry_cell_setting orthorhombic
_symmetry_space_group_name_Hall 'P 2ac 2ab'
_symmetry_space_group_name_H-M 'P 21 21 21'
_atom_sites_solution_hydrogens geom
_atom_sites_solution_primary direct
_atom_sites_solution_secondary difmap
_audit_creation_method SHELXL-97
_cell_angle_alpha 90.00
_cell_angle_beta 90.00
_cell_angle_gamma 90.00
_cell_formula_units_Z 4
_cell_length_a 8.391(3)
_cell_length_b 15.102(5)
_cell_length_c 19.569(7)
_cell_measurement_reflns_used 100
_cell_measurement_temperature 298.0(10)
_cell_measurement_theta_max 11.39
_cell_measurement_theta_min 4.80
_cell_volume 2479.8(15)
_computing_cell_refinement 'XSCANS (Siemens, 1996)'
_computing_data_collection 'XSCANS (Siemens, 1996)'
_computing_data_reduction 'XSCANS (Siemens, 1996)'
_computing_molecular_graphics 'Mercury (Macrae <i>et al.</i>,  2006)'
_computing_publication_material 'SHELXL97 (Sheldrick, 2008)'
_computing_structure_refinement 'SHELXL97 (Sheldrick, 2008)'
_computing_structure_solution 'SHELXS97 (Sheldrick, 2008)'
_diffrn_ambient_temperature 298.0(10)
_diffrn_measured_fraction_theta_full 0.994
_diffrn_measured_fraction_theta_max 0.994
_diffrn_measurement_device_type 'Siemens P4'
_diffrn_measurement_method \w
_diffrn_radiation_monochromator graphite
_diffrn_radiation_source 'fine-focus sealed tube'
_diffrn_radiation_type MoK\a
_diffrn_radiation_wavelength 0.71073
_diffrn_reflns_av_R_equivalents 0.1624
_diffrn_reflns_av_sigmaI/netI 0.1034
_diffrn_reflns_limit_h_max 6
_diffrn_reflns_limit_h_min -9
_diffrn_reflns_limit_k_max 17
_diffrn_reflns_limit_k_min -17
_diffrn_reflns_limit_l_max 22
_diffrn_reflns_limit_l_min -23
_diffrn_reflns_number 6140
_diffrn_reflns_theta_full 25.08
_diffrn_reflns_theta_max 25.08
_diffrn_reflns_theta_min 2.08
_diffrn_standards_decay_% 2.5
_diffrn_standards_interval_count 97
_diffrn_standards_number 3
_exptl_absorpt_coefficient_mu 0.069
_exptl_absorpt_correction_type none
_exptl_crystal_colour colorless
_exptl_crystal_density_diffrn 1.180
_exptl_crystal_density_method 'not measured'
_exptl_crystal_description Needle
_exptl_crystal_F_000 936
_exptl_crystal_size_max 0.6
_exptl_crystal_size_mid 0.2
_exptl_crystal_size_min 0.2
_refine_diff_density_max 0.181
_refine_diff_density_min -0.184
_refine_ls_extinction_coef 0.020(3)
_refine_ls_extinction_expression Fc^*^=kFc[1+0.001xFc^2^\l^3^/sin(2\q)]^-1/4^
_refine_ls_extinction_method 'SHELXL97 (Sheldrick, 2008)'
_refine_ls_goodness_of_fit_ref 1.097
_refine_ls_hydrogen_treatment constr
_refine_ls_matrix_type full
_refine_ls_number_constraints 0
_refine_ls_number_parameters 310
_refine_ls_number_reflns 2491
_refine_ls_number_restraints 0
_refine_ls_restrained_S_all 1.097
_refine_ls_R_factor_all 0.1026
_refine_ls_R_factor_gt 0.0523
_refine_ls_shift/su_max 0.000
_refine_ls_shift/su_mean 0.000
_refine_ls_structure_factor_coef Fsqd
_refine_ls_weighting_details 'calc w=1/[\s^2^(Fo^2^)+(0.0396P)^2^+0.384P] where P=(Fo^2^+2Fc^2^)/3'
_refine_ls_weighting_scheme calc
_refine_ls_wR_factor_gt 0.1198
_refine_ls_wR_factor_ref 0.1625
_reflns_number_gt 1445
_reflns_number_total 2491
_reflns_threshold_expression I>2\s(I)
_cod_data_source_file lh2874.cif
_cod_data_source_block I
_cod_original_cell_volume 2479.6(14)
_cod_database_code 2223466
_cod_database_fobs_code 2223466

loop_
_symmetry_equiv_pos_as_xyz
'x, y, z'
'-x+1/2, -y, z+1/2'
'-x, y+1/2, -z+1/2'
'x+1/2, -y+1/2, -z'

loop_
_atom_site_type_symbol
_atom_site_label
_atom_site_fract_x
_atom_site_fract_y
_atom_site_fract_z
_atom_site_U_iso_or_equiv
_atom_site_adp_type
_atom_site_calc_flag
_atom_site_refinement_flags
_atom_site_occupancy
_atom_site_disorder_assembly
_atom_site_disorder_group
N N1 0.1296(6) 0.6293(2) 0.04836(18) 0.0727(12) Uani d . 1 . .
N N2 0.0862(6) 1.0684(2) 0.17915(19) 0.0772(13) Uani d . 1 . .
C C1 0.0418(6) 0.4748(2) 0.0380(2) 0.0627(12) Uani d . 1 . .
C C2 -0.0244(7) 0.4806(3) 0.1019(2) 0.0737(14) Uani d . 1 . .
H H2A -0.0007 0.5292 0.1292 0.088 Uiso calc R 1 . .
C C3 -0.1255(8) 0.4159(3) 0.1265(3) 0.0870(17) Uani d . 1 . .
H H3A -0.1694 0.4219 0.1699 0.104 Uiso calc R 1 . .
C C4 -0.1613(8) 0.3441(3) 0.0885(3) 0.0872(17) Uani d . 1 . .
H H4A -0.2284 0.3007 0.1061 0.105 Uiso calc R 1 . .
C C5 -0.0977(7) 0.3344(3) 0.0223(3) 0.0708(13) Uani d . 1 . .
C C6 -0.1344(8) 0.2612(3) -0.0191(3) 0.0862(17) Uani d . 1 . .
H H6A -0.1986 0.2165 -0.0014 0.103 Uiso calc R 1 . .
C C7 -0.0796(8) 0.2534(3) -0.0837(3) 0.0876(17) Uani d . 1 . .
H H7A -0.1063 0.2042 -0.1099 0.105 Uiso calc R 1 . .
C C8 0.0173(8) 0.3197(3) -0.1110(3) 0.0799(16) Uani d . 1 . .
H H8A 0.0528 0.3154 -0.1559 0.096 Uiso calc R 1 . .
C C9 0.0604(7) 0.3912(3) -0.0719(2) 0.0708(13) Uani d . 1 . .
H H9A 0.1276 0.4340 -0.0903 0.085 Uiso calc R 1 . .
C C10 0.0046(6) 0.4010(2) -0.0043(2) 0.0633(12) Uani d . 1 . .
C C11 0.1588(7) 0.5439(3) 0.0144(3) 0.0733(14) Uani d . 1 . .
H H11A 0.1496 0.5514 -0.0352 0.088 Uiso calc R 1 . .
C C12 0.3255(7) 0.5134(3) 0.0319(4) 0.107(2) Uani d . 1 . .
H H12A 0.4009 0.5576 0.0179 0.161 Uiso calc R 1 . .
H H12B 0.3477 0.4589 0.0085 0.161 Uiso calc R 1 . .
H H12C 0.3337 0.5043 0.0803 0.161 Uiso calc R 1 . .
C C13 0.1601(7) 0.6977(3) 0.0141(2) 0.0708(14) Uani d . 1 . .
H H13A 0.1931 0.6908 -0.0310 0.085 Uiso calc R 1 . .
C C14 0.1463(7) 0.7871(3) 0.0412(2) 0.0643(13) Uani d . 1 . .
C C15 0.0690(8) 0.8039(3) 0.1020(2) 0.0793(16) Uani d . 1 . .
H H15A 0.0209 0.7576 0.1257 0.095 Uiso calc R 1 . .
C C16 0.0622(8) 0.8888(3) 0.1283(2) 0.0784(16) Uani d . 1 . .
H H16A 0.0113 0.8990 0.1697 0.094 Uiso calc R 1 . .
C C17 0.1308(7) 0.9588(3) 0.0932(2) 0.0642(12) Uani d . 1 . .
C C18 0.2021(7) 0.9427(3) 0.0316(2) 0.0670(13) Uani d . 1 . .
H H18A 0.2450 0.9894 0.0067 0.080 Uiso calc R 1 . .
C C19 0.2112(7) 0.8571(3) 0.0060(2) 0.0688(13) Uani d . 1 . .
H H19A 0.2618 0.8471 -0.0356 0.083 Uiso calc R 1 . .
C C20 0.1253(7) 1.0499(3) 0.1189(2) 0.0695(14) Uani d . 1 . .
H H20A 0.1517 1.0959 0.0894 0.083 Uiso calc R 1 . .
C C21 0.0880(7) 1.1625(3) 0.1993(2) 0.0719(14) Uani d . 1 . .
H H21A 0.1013 1.1994 0.1585 0.086 Uiso calc R 1 . .
C C22 -0.0707(8) 1.1827(3) 0.2317(3) 0.0884(16) Uani d . 1 . .
H H22A -0.1543 1.1716 0.1994 0.133 Uiso calc R 1 . .
H H22B -0.0735 1.2437 0.2454 0.133 Uiso calc R 1 . .
H H22C -0.0853 1.1455 0.2711 0.133 Uiso calc R 1 . .
C C23 0.2264(7) 1.1784(3) 0.2475(2) 0.0694(14) Uani d . 1 . .
C C24 0.2964(9) 1.1093(3) 0.2803(2) 0.0887(17) Uani d . 1 . .
H H24A 0.2575 1.0524 0.2729 0.106 Uiso calc R 1 . .
C C25 0.4234(11) 1.1211(5) 0.3240(3) 0.116(2) Uani d . 1 . .
H H25A 0.4690 1.0724 0.3455 0.139 Uiso calc R 1 . .
C C26 0.4811(10) 1.2020(5) 0.3357(3) 0.115(2) Uani d . 1 . .
H H26A 0.5665 1.2092 0.3655 0.138 Uiso calc R 1 . .
C C27 0.4139(9) 1.2771(4) 0.3034(3) 0.0903(18) Uani d . 1 . .
C C28 0.4724(11) 1.3636(5) 0.3141(3) 0.117(3) Uani d . 1 . .
H H28A 0.5584 1.3721 0.3433 0.141 Uiso calc R 1 . .
C C29 0.4064(11) 1.4349(4) 0.2826(4) 0.115(3) Uani d . 1 . .
H H29A 0.4469 1.4913 0.2903 0.137 Uiso calc R 1 . .
C C30 0.2805(10) 1.4230(4) 0.2398(3) 0.102(2) Uani d . 1 . .
H H30A 0.2352 1.4718 0.2184 0.123 Uiso calc R 1 . .
C C31 0.2197(8) 1.3413(3) 0.2279(2) 0.0793(15) Uani d . 1 . .
H H31A 0.1339 1.3351 0.1981 0.095 Uiso calc R 1 . .
C C32 0.2831(7) 1.2664(3) 0.2593(2) 0.0710(14) Uani d . 1 . .

loop_
_atom_site_aniso_label
_atom_site_aniso_U_11
_atom_site_aniso_U_22
_atom_site_aniso_U_33
_atom_site_aniso_U_12
_atom_site_aniso_U_13
_atom_site_aniso_U_23
N1 0.082(3) 0.0544(19) 0.081(2) -0.010(2) 0.003(2) -0.0083(18)
N2 0.104(4) 0.056(2) 0.072(2) -0.013(2) 0.002(3) -0.0035(18)
C1 0.066(3) 0.047(2) 0.076(3) -0.007(2) -0.006(3) 0.000(2)
C2 0.086(4) 0.061(2) 0.074(3) -0.004(3) 0.004(3) -0.001(2)
C3 0.098(5) 0.081(3) 0.082(3) -0.013(4) 0.011(3) 0.009(3)
C4 0.088(4) 0.072(3) 0.102(4) -0.015(3) 0.012(4) 0.012(3)
C5 0.064(3) 0.051(2) 0.098(3) -0.003(2) -0.012(3) -0.001(2)
C6 0.082(4) 0.055(3) 0.122(5) -0.007(3) -0.020(4) -0.008(3)
C7 0.089(4) 0.061(3) 0.112(4) -0.001(3) -0.027(4) -0.019(3)
C8 0.085(4) 0.068(3) 0.087(3) 0.015(3) -0.020(3) -0.019(3)
C9 0.074(3) 0.060(2) 0.078(3) 0.001(3) -0.009(3) -0.004(2)
C10 0.063(3) 0.051(2) 0.076(3) 0.005(2) -0.013(3) -0.001(2)
C11 0.086(4) 0.052(2) 0.082(3) -0.012(3) 0.009(3) -0.013(2)
C12 0.075(4) 0.081(3) 0.166(6) -0.016(3) 0.017(4) -0.026(4)
C13 0.081(4) 0.058(2) 0.074(3) -0.010(3) 0.001(3) -0.008(2)
C14 0.074(4) 0.054(2) 0.065(2) -0.012(3) -0.004(3) -0.003(2)
C15 0.109(5) 0.060(3) 0.069(3) -0.020(3) 0.012(3) 0.001(2)
C16 0.106(5) 0.065(3) 0.064(3) -0.012(3) 0.013(3) -0.004(2)
C17 0.070(3) 0.053(2) 0.070(2) -0.012(2) -0.003(3) -0.003(2)
C18 0.071(3) 0.055(2) 0.074(3) -0.015(3) 0.011(3) 0.000(2)
C19 0.073(3) 0.060(2) 0.073(3) -0.008(3) 0.008(3) 0.001(2)
C20 0.078(4) 0.056(2) 0.074(3) -0.009(3) -0.001(3) 0.001(2)
C21 0.089(4) 0.055(2) 0.072(3) -0.003(3) 0.001(3) -0.006(2)
C22 0.085(4) 0.082(3) 0.099(4) -0.002(3) -0.002(3) -0.002(3)
C23 0.075(4) 0.070(3) 0.063(3) -0.004(3) 0.003(3) -0.004(2)
C24 0.113(5) 0.076(3) 0.077(3) 0.009(4) -0.004(4) 0.005(3)
C25 0.126(7) 0.123(5) 0.098(4) 0.022(5) -0.037(5) 0.011(4)
C26 0.104(6) 0.159(6) 0.082(4) 0.009(6) -0.027(4) -0.007(4)
C27 0.087(5) 0.109(4) 0.075(3) -0.011(4) -0.002(3) -0.018(3)
C28 0.120(6) 0.144(6) 0.089(4) -0.056(6) -0.008(4) -0.034(4)
C29 0.147(8) 0.094(4) 0.103(4) -0.046(5) 0.024(5) -0.029(4)
C30 0.139(7) 0.080(3) 0.088(3) -0.017(4) 0.020(4) -0.018(3)
C31 0.098(4) 0.065(3) 0.076(3) -0.005(3) 0.006(3) -0.013(2)
C32 0.076(4) 0.073(3) 0.064(3) -0.005(3) 0.003(3) -0.014(2)

loop_
_atom_type_symbol
_atom_type_description
_atom_type_scat_dispersion_real
_atom_type_scat_dispersion_imag
_atom_type_scat_source
C C 0.0033 0.0016 'International Tables Vol C Tables 4.2.6.8 and 6.1.1.4'
H H 0.0000 0.0000 'International Tables Vol C Tables 4.2.6.8 and 6.1.1.4'
N N 0.0061 0.0033 'International Tables Vol C Tables 4.2.6.8 and 6.1.1.4'

loop_
_geom_angle_atom_site_label_1
_geom_angle_atom_site_label_2
_geom_angle_atom_site_label_3
_geom_angle_site_symmetry_1
_geom_angle_site_symmetry_3
_geom_angle
_geom_angle_publ_flag
C13 N1 C11 . . 116.4(4) ?
C20 N2 C21 . . 117.5(4) ?
C2 C1 C10 . . 119.4(4) ?
C2 C1 C11 . . 120.0(4) ?
C10 C1 C11 . . 120.5(4) ?
C1 C2 C3 . . 121.5(4) ?
C1 C2 H2A . . 119.2 ?
C3 C2 H2A . . 119.2 ?
C4 C3 C2 . . 120.9(5) ?
C4 C3 H3A . . 119.6 ?
C2 C3 H3A . . 119.6 ?
C3 C4 C5 . . 120.4(5) ?
C3 C4 H4A . . 119.8 ?
C5 C4 H4A . . 119.8 ?
C6 C5 C4 . . 121.9(5) ?
C6 C5 C10 . . 118.6(5) ?
C4 C5 C10 . . 119.5(4) ?
C7 C6 C5 . . 122.3(5) ?
C7 C6 H6A . . 118.9 ?
C5 C6 H6A . . 118.9 ?
C6 C7 C8 . . 119.6(5) ?
C6 C7 H7A . . 120.2 ?
C8 C7 H7A . . 120.2 ?
C9 C8 C7 . . 120.4(5) ?
C9 C8 H8A . . 119.8 ?
C7 C8 H8A . . 119.8 ?
C8 C9 C10 . . 121.2(5) ?
C8 C9 H9A . . 119.4 ?
C10 C9 H9A . . 119.4 ?
C9 C10 C5 . . 118.0(4) ?
C9 C10 C1 . . 123.7(4) ?
C5 C10 C1 . . 118.3(4) ?
N1 C11 C1 . . 111.1(4) ?
N1 C11 C12 . . 108.6(5) ?
C1 C11 C12 . . 108.9(4) ?
N1 C11 H11A . . 109.4 ?
C1 C11 H11A . . 109.4 ?
C12 C11 H11A . . 109.4 ?
C11 C12 H12A . . 109.5 ?
C11 C12 H12B . . 109.5 ?
H12A C12 H12B . . 109.5 ?
C11 C12 H12C . . 109.5 ?
H12A C12 H12C . . 109.5 ?
H12B C12 H12C . . 109.5 ?
N1 C13 C14 . . 123.4(4) ?
N1 C13 H13A . . 118.3 ?
C14 C13 H13A . . 118.3 ?
C19 C14 C15 . . 118.5(4) ?
C19 C14 C13 . . 119.9(4) ?
C15 C14 C13 . . 121.5(4) ?
C14 C15 C16 . . 120.7(4) ?
C14 C15 H15A . . 119.7 ?
C16 C15 H15A . . 119.7 ?
C15 C16 C17 . . 120.5(4) ?
C15 C16 H16A . . 119.8 ?
C17 C16 H16A . . 119.8 ?
C18 C17 C16 . . 118.8(4) ?
C18 C17 C20 . . 118.9(4) ?
C16 C17 C20 . . 122.2(4) ?
C17 C18 C19 . . 120.6(4) ?
C17 C18 H18A . . 119.7 ?
C19 C18 H18A . . 119.7 ?
C14 C19 C18 . . 120.9(4) ?
C14 C19 H19A . . 119.6 ?
C18 C19 H19A . . 119.6 ?
N2 C20 C17 . . 122.6(4) ?
N2 C20 H20A . . 118.7 ?
C17 C20 H20A . . 118.7 ?
N2 C21 C22 . . 107.3(5) ?
N2 C21 C23 . . 109.1(4) ?
C22 C21 C23 . . 112.5(4) ?
N2 C21 H21A . . 109.3 ?
C22 C21 H21A . . 109.3 ?
C23 C21 H21A . . 109.3 ?
C21 C22 H22A . . 109.5 ?
C21 C22 H22B . . 109.5 ?
H22A C22 H22B . . 109.5 ?
C21 C22 H22C . . 109.5 ?
H22A C22 H22C . . 109.5 ?
H22B C22 H22C . . 109.5 ?
C24 C23 C32 . . 119.6(5) ?
C24 C23 C21 . . 120.2(4) ?
C32 C23 C21 . . 120.2(4) ?
C23 C24 C25 . . 121.8(6) ?
C23 C24 H24A . . 119.1 ?
C25 C24 H24A . . 119.1 ?
C26 C25 C24 . . 120.4(6) ?
C26 C25 H25A . . 119.8 ?
C24 C25 H25A . . 119.8 ?
C25 C26 C27 . . 120.8(6) ?
C25 C26 H26A . . 119.6 ?
C27 C26 H26A . . 119.6 ?
C32 C27 C28 . . 117.9(6) ?
C32 C27 C26 . . 119.6(5) ?
C28 C27 C26 . . 122.5(7) ?
C29 C28 C27 . . 121.6(6) ?
C29 C28 H28A . . 119.2 ?
C27 C28 H28A . . 119.2 ?
C28 C29 C30 . . 119.5(6) ?
C28 C29 H29A . . 120.3 ?
C30 C29 H29A . . 120.3 ?
C31 C30 C29 . . 121.3(7) ?
C31 C30 H30A . . 119.4 ?
C29 C30 H30A . . 119.4 ?
C30 C31 C32 . . 121.3(6) ?
C30 C31 H31A . . 119.4 ?
C32 C31 H31A . . 119.4 ?
C31 C32 C27 . . 118.4(5) ?
C31 C32 C23 . . 123.8(5) ?
C27 C32 C23 . . 117.8(5) ?

loop_
_geom_bond_atom_site_label_1
_geom_bond_atom_site_label_2
_geom_bond_site_symmetry_2
_geom_bond_distance
_geom_bond_publ_flag
N1 C13 . 1.257(5) ?
N1 C11 . 1.472(5) ?
N2 C20 . 1.255(5) ?
N2 C21 . 1.476(5) ?
C1 C2 . 1.371(6) ?
C1 C10 . 1.423(5) ?
C1 C11 . 1.505(6) ?
C2 C3 . 1.380(7) ?
C2 H2A . 0.9300 ?
C3 C4 . 1.350(7) ?
C3 H3A . 0.9300 ?
C4 C5 . 1.409(7) ?
C4 H4A . 0.9300 ?
C5 C6 . 1.406(6) ?
C5 C10 . 1.420(6) ?
C6 C7 . 1.350(8) ?
C6 H6A . 0.9300 ?
C7 C8 . 1.396(7) ?
C7 H7A . 0.9300 ?
C8 C9 . 1.371(6) ?
C8 H8A . 0.9300 ?
C9 C10 . 1.412(6) ?
C9 H9A . 0.9300 ?
C11 C12 . 1.511(8) ?
C11 H11A . 0.9800 ?
C12 H12A . 0.9600 ?
C12 H12B . 0.9600 ?
C12 H12C . 0.9600 ?
C13 C14 . 1.456(5) ?
C13 H13A . 0.9300 ?
C14 C19 . 1.375(6) ?
C14 C15 . 1.379(6) ?
C15 C16 . 1.383(6) ?
C15 H15A . 0.9300 ?
C16 C17 . 1.386(6) ?
C16 H16A . 0.9300 ?
C17 C18 . 1.367(6) ?
C17 C20 . 1.465(5) ?
C18 C19 . 1.388(5) ?
C18 H18A . 0.9300 ?
C19 H19A . 0.9300 ?
C20 H20A . 0.9300 ?
C21 C22 . 1.506(8) ?
C21 C23 . 1.515(7) ?
C21 H21A . 0.9800 ?
C22 H22A . 0.9600 ?
C22 H22B . 0.9600 ?
C22 H22C . 0.9600 ?
C23 C24 . 1.359(7) ?
C23 C32 . 1.430(6) ?
C24 C25 . 1.378(10) ?
C24 H24A . 0.9300 ?
C25 C26 . 1.335(8) ?
C25 H25A . 0.9300 ?
C26 C27 . 1.415(8) ?
C26 H26A . 0.9300 ?
C27 C32 . 1.406(8) ?
C27 C28 . 1.412(8) ?
C28 C29 . 1.358(9) ?
C28 H28A . 0.9300 ?
C29 C30 . 1.360(11) ?
C29 H29A . 0.9300 ?
C30 C31 . 1.355(7) ?
C30 H30A . 0.9300 ?
C31 C32 . 1.393(7) ?
C31 H31A . 0.9300 ?

loop_
_geom_hbond_atom_site_label_D
_geom_hbond_atom_site_label_H
_geom_hbond_atom_site_label_A
_geom_hbond_site_symmetry_A
_geom_hbond_distance_DH
_geom_hbond_distance_HA
_geom_hbond_distance_DA
_geom_hbond_angle_DHA
_geom_hbond_publ_flag
C7 H7A Cg1 4_465 0.93 3.29 4.042(6) 139.5 yes
C8 H8A Cg2 4_465 0.93 3.14 3.797(5) 129.2 yes
C12 H12A Cg3 4_565 0.96 2.79 3.677(6) 154.0 yes
C18 H18A Cg4 4_565 0.93 2.62 3.520(5) 163.2 yes
C20 H20A Cg5 4_565 0.93 2.98 3.681(5) 133.1 yes

loop_
_geom_torsion_atom_site_label_1
_geom_torsion_atom_site_label_2
_geom_torsion_atom_site_label_3
_geom_torsion_atom_site_label_4
_geom_torsion_site_symmetry_1
_geom_torsion_site_symmetry_2
_geom_torsion_site_symmetry_3
_geom_torsion_site_symmetry_4
_geom_torsion
_geom_torsion_publ_flag
C10 C1 C2 C3 . . . . 0.6(8) ?
C11 C1 C2 C3 . . . . -176.5(5) ?
C1 C2 C3 C4 . . . . 0.6(9) ?
C2 C3 C4 C5 . . . . -0.9(9) ?
C3 C4 C5 C6 . . . . -179.0(6) ?
C3 C4 C5 C10 . . . . 0.0(8) ?
C4 C5 C6 C7 . . . . 177.0(6) ?
C10 C5 C6 C7 . . . . -2.0(8) ?
C5 C6 C7 C8 . . . . 0.2(9) ?
C6 C7 C8 C9 . . . . 1.8(8) ?
C7 C8 C9 C10 . . . . -1.9(8) ?
C8 C9 C10 C5 . . . . 0.1(7) ?
C8 C9 C10 C1 . . . . -178.3(5) ?
C6 C5 C10 C9 . . . . 1.8(7) ?
C4 C5 C10 C9 . . . . -177.2(5) ?
C6 C5 C10 C1 . . . . -179.8(5) ?
C4 C5 C10 C1 . . . . 1.2(7) ?
C2 C1 C10 C9 . . . . 176.8(5) ?
C11 C1 C10 C9 . . . . -6.1(7) ?
C2 C1 C10 C5 . . . . -1.5(7) ?
C11 C1 C10 C5 . . . . 175.5(4) ?
C13 N1 C11 C1 . . . . -147.5(5) ?
C13 N1 C11 C12 . . . . 92.8(6) ?
C2 C1 C11 N1 . . . . -27.7(7) ?
C10 C1 C11 N1 . . . . 155.2(4) ?
C2 C1 C11 C12 . . . . 91.8(6) ?
C10 C1 C11 C12 . . . . -85.2(6) ?
C11 N1 C13 C14 . . . . -176.5(6) ?
N1 C13 C14 C19 . . . . 167.0(5) ?
N1 C13 C14 C15 . . . . -13.0(9) ?
C19 C14 C15 C16 . . . . -2.4(9) ?
C13 C14 C15 C16 . . . . 177.6(6) ?
C14 C15 C16 C17 . . . . 1.1(9) ?
C15 C16 C17 C18 . . . . 1.4(9) ?
C15 C16 C17 C20 . . . . 179.5(6) ?
C16 C17 C18 C19 . . . . -2.5(8) ?
C20 C17 C18 C19 . . . . 179.3(5) ?
C15 C14 C19 C18 . . . . 1.3(8) ?
C13 C14 C19 C18 . . . . -178.7(5) ?
C17 C18 C19 C14 . . . . 1.2(8) ?
C21 N2 C20 C17 . . . . 178.9(5) ?
C18 C17 C20 N2 . . . . -168.0(5) ?
C16 C17 C20 N2 . . . . 13.9(9) ?
C20 N2 C21 C22 . . . . 129.1(6) ?
C20 N2 C21 C23 . . . . -108.7(5) ?
N2 C21 C23 C24 . . . . -18.5(7) ?
C22 C21 C23 C24 . . . . 100.5(6) ?
N2 C21 C23 C32 . . . . 162.1(5) ?
C22 C21 C23 C32 . . . . -78.9(6) ?
C32 C23 C24 C25 . . . . -1.2(9) ?
C21 C23 C24 C25 . . . . 179.5(6) ?
C23 C24 C25 C26 . . . . 0.3(11) ?
C24 C25 C26 C27 . . . . -0.2(11) ?
C25 C26 C27 C32 . . . . 1.0(10) ?
C25 C26 C27 C28 . . . . -179.5(7) ?
C32 C27 C28 C29 . . . . -0.4(10) ?
C26 C27 C28 C29 . . . . -180.0(7) ?
C27 C28 C29 C30 . . . . 0.1(11) ?
C28 C29 C30 C31 . . . . -0.1(10) ?
C29 C30 C31 C32 . . . . 0.4(9) ?
C30 C31 C32 C27 . . . . -0.7(8) ?
C30 C31 C32 C23 . . . . -178.5(5) ?
C28 C27 C32 C31 . . . . 0.7(8) ?
C26 C27 C32 C31 . . . . -179.7(6) ?
C28 C27 C32 C23 . . . . 178.7(5) ?
C26 C27 C32 C23 . . . . -1.8(8) ?
C24 C23 C32 C31 . . . . 179.7(6) ?
C21 C23 C32 C31 . . . . -0.9(8) ?
C24 C23 C32 C27 . . . . 1.9(7) ?
C21 C23 C32 C27 . . . . -178.8(5) ?

loop_
_cod_related_entry_id
_cod_related_entry_database
_cod_related_entry_code
1 ChemSpider 24743158
